data_7108514
loop_
_publ_author_name
'Ling Qin'
'Jin-Song Hu'
'Ming-Dao Zhang'
'Zi-Jian Guo'
'He-Gen Zheng'

_publ_section_title
;
 Structure-property relationship of homochiral and achiral supramolecular
 isomers obtained by one-pot synthesis
;
_journal_name_full Chem.Commun.
_journal_page_first 10757
_journal_paper_doi 10.1039/c2cc36003a
_journal_volume 48
_journal_year 2012
_chemical_formula_moiety 'C46 H32 Co N4 O7'
_chemical_formula_sum 'C46 H34 Co N4 O7'
_chemical_formula_weight 813.70
_chemical_name_systematic
;
?
;
_space_group_IT_number 170
_symmetry_cell_setting hexagonal
_symmetry_space_group_name_Hall 'P 65'
_symmetry_space_group_name_H-M 'P 65'
_atom_sites_solution_hydrogens geom
_atom_sites_solution_primary direct
_atom_sites_solution_secondary difmap
_audit_creation_method SHELXL-97
_cell_angle_alpha 90.00
_cell_angle_beta 90.00
_cell_angle_gamma 120.00
_cell_formula_units_Z 6
_cell_length_a 13.5091(7)
_cell_length_b 13.5091(7)
_cell_length_c 36.8157(19)
_cell_measurement_reflns_used 10631
_cell_measurement_temperature 296(2)
_cell_measurement_theta_max 26.184
_cell_measurement_theta_min 2.404
_cell_volume 5818.6(5)
_computing_structure_refinement 'SHELXL-97 (Sheldrick, 1997)'
_computing_structure_solution 'SHELXS-97 (Sheldrick, 1990)'
_diffrn_ambient_temperature 296(2)
_diffrn_measured_fraction_theta_full 0.998
_diffrn_measured_fraction_theta_max 0.998
_diffrn_radiation_monochromator graphite
_diffrn_radiation_source 'fine-focus sealed tube'
_diffrn_radiation_type MoK\a
_diffrn_radiation_wavelength 0.71073
_diffrn_reflns_av_R_equivalents 0.0865
_diffrn_reflns_av_sigmaI/netI 0.0579
_diffrn_reflns_limit_h_max 16
_diffrn_reflns_limit_h_min -17
_diffrn_reflns_limit_k_max 14
_diffrn_reflns_limit_k_min -15
_diffrn_reflns_limit_l_max 27
_diffrn_reflns_limit_l_min -47
_diffrn_reflns_number 33619
_diffrn_reflns_theta_full 27.54
_diffrn_reflns_theta_max 27.54
_diffrn_reflns_theta_min 1.74
_exptl_absorpt_coefficient_mu 0.502
_exptl_absorpt_correction_T_max 0.8976
_exptl_absorpt_correction_T_min 0.8723
_exptl_absorpt_correction_type multi-scan
_exptl_crystal_density_diffrn 1.393
_exptl_crystal_density_method 'not measured'
_exptl_crystal_F_000 2526
_exptl_crystal_size_max 0.28
_exptl_crystal_size_mid 0.26
_exptl_crystal_size_min 0.22
_refine_diff_density_max 0.242
_refine_diff_density_min -0.233
_refine_diff_density_rms 0.036
_refine_ls_abs_structure_details 'Flack H D (1983), Acta Cryst. A39, 876-881'
_refine_ls_abs_structure_Flack -0.010(7)
_refine_ls_extinction_method none
_refine_ls_goodness_of_fit_ref 0.951
_refine_ls_hydrogen_treatment constr
_refine_ls_matrix_type full
_refine_ls_number_parameters 523
_refine_ls_number_reflns 7694
_refine_ls_number_restraints 2
_refine_ls_restrained_S_all 0.956
_refine_ls_R_factor_all 0.0377
_refine_ls_R_factor_gt 0.0305
_refine_ls_shift/su_max 0.004
_refine_ls_shift/su_mean 0.000
_refine_ls_structure_factor_coef Fsqd
_refine_ls_weighting_details 'calc w=1/[\s^2^(Fo^2^)+(0.0164P)^2^+0.0000P] where P=(Fo^2^+2Fc^2^)/3'
_refine_ls_weighting_scheme calc
_refine_ls_wR_factor_gt 0.0598
_refine_ls_wR_factor_ref 0.0615
_reflns_number_gt 6593
_reflns_number_total 7694
_reflns_threshold_expression >2sigma(I)
_cod_data_source_file c2cc36003a.txt
_cod_data_source_block qll
_cod_depositor_comments
;
The following automatic conversions were performed:

'_refine_ls_hydrogen_treatment' value 'constra' was replaced with the
value 'constr' as specified in the replacement file
'src/cod-tools/trunk/data/replacement-values/replacement_values.lst'.

Automatic conversion script
Id: cif_fix_values 5376 2017-05-30 11:51:03Z andrius 
;
_cod_original_sg_symbol_Hall P6(5)
_cod_original_sg_symbol_H-M 'P6(5) '
_cod_database_code 7108514

loop_
_symmetry_equiv_pos_as_xyz
'x, y, z'
'-y, x-y, z+2/3'
'-x+y, -x, z+1/3'
'-x, -y, z+1/2'
'y, -x+y, z+1/6'
'x-y, x, z+5/6'

loop_
_atom_site_label
_atom_site_type_symbol
_atom_site_fract_x
_atom_site_fract_y
_atom_site_fract_z
_atom_site_U_iso_or_equiv
_atom_site_adp_type
_atom_site_occupancy
_atom_site_symmetry_multiplicity
_atom_site_calc_flag
_atom_site_refinement_flags
C1 C 0.98885(19) 0.69614(19) 0.10715(6) 0.0364(5) Uani 1 1 d .
H1 H 1.0365 0.7751 0.1068 0.044 Uiso 1 1 calc R
C2 C 0.97066(18) 0.64061(18) 0.13971(6) 0.0330(5) Uani 1 1 d .
H2 H 1.0051 0.6815 0.1608 0.040 Uiso 1 1 calc R
C3 C 0.90077(17) 0.52344(17) 0.14102(5) 0.0274(5) Uani 1 1 d .
C4 C 0.85423(18) 0.46733(18) 0.10848(6) 0.0321(5) Uani 1 1 d .
H4 H 0.8086 0.3882 0.1080 0.039 Uiso 1 1 calc R
C5 C 0.87602(18) 0.52938(17) 0.07704(6) 0.0318(5) Uani 1 1 d .
H5 H 0.8435 0.4905 0.0555 0.038 Uiso 1 1 calc R
C6 C 0.87850(17) 0.46131(17) 0.17615(6) 0.0297(5) Uani 1 1 d .
C7 C 0.86904(18) 0.51111(18) 0.20826(6) 0.0330(5) Uani 1 1 d .
H7 H 0.8778 0.5839 0.2081 0.040 Uiso 1 1 calc R
C8 C 0.84653(18) 0.45075(18) 0.24010(6) 0.0326(5) Uani 1 1 d .
C9 C 0.83610(17) 0.34459(18) 0.24188(5) 0.0317(5) Uani 1 1 d .
H9 H 0.8248 0.3079 0.2641 0.038 Uiso 1 1 calc R
C10 C 0.84253(17) 0.29204(17) 0.21021(5) 0.0288(5) Uani 1 1 d .
C11 C 0.86280(17) 0.35091(16) 0.17739(5) 0.0283(5) Uani 1 1 d .
H11 H 0.8659 0.3161 0.1560 0.034 Uiso 1 1 calc R
C12 C 0.81971(17) 0.17283(17) 0.21008(5) 0.0281(5) Uani 1 1 d .
C13 C 0.85767(18) 0.12741(19) 0.23693(6) 0.0345(5) Uani 1 1 d .
H13 H 0.9009 0.1726 0.2563 0.041 Uiso 1 1 calc R
C14 C 0.83082(19) 0.01518(18) 0.23461(6) 0.0343(5) Uani 1 1 d .
H14 H 0.8569 -0.0139 0.2528 0.041 Uiso 1 1 calc R
C15 C 0.73205(18) -0.01077(18) 0.18198(6) 0.0332(5) Uani 1 1 d .
H15 H 0.6887 -0.0578 0.1630 0.040 Uiso 1 1 calc R
C16 C 0.75492(18) 0.10103(18) 0.18234(5) 0.0314(5) Uani 1 1 d .
H16 H 0.7268 0.1276 0.1640 0.038 Uiso 1 1 calc R
C17 C 0.71384(19) 0.44923(17) 0.28066(6) 0.0358(5) Uani 1 1 d .
C18 C 0.6873(2) 0.43596(18) 0.31731(6) 0.0370(5) Uani 1 1 d .
H18 H 0.7450 0.4595 0.3346 0.044 Uiso 1 1 calc R
C19 C 0.5735(2) 0.38714(18) 0.32821(6) 0.0382(6) Uani 1 1 d .
C20 C 0.4892(2) 0.35247(19) 0.30197(6) 0.0399(6) Uani 1 1 d .
H20 H 0.4131 0.3186 0.3092 0.048 Uiso 1 1 calc R
C21 C 0.5155(2) 0.36706(18) 0.26502(6) 0.0359(5) Uani 1 1 d .
C22 C 0.6289(2) 0.41648(18) 0.25473(6) 0.0381(5) Uani 1 1 d .
H22 H 0.6482 0.4278 0.2302 0.046 Uiso 1 1 calc R
C23 C 0.4235(2) 0.32873(19) 0.23725(6) 0.0401(6) Uani 1 1 d .
C24 C 0.3135(2) 0.2406(2) 0.24386(7) 0.0481(6) Uani 1 1 d .
H24 H 0.2946 0.2048 0.2664 0.058 Uiso 1 1 calc R
C25 C 0.2315(3) 0.2057(2) 0.21674(9) 0.0562(8) Uani 1 1 d .
H25 H 0.1581 0.1470 0.2222 0.067 Uiso 1 1 calc R
C26 C 0.3565(2) 0.3348(2) 0.17715(8) 0.0562(7) Uani 1 1 d .
H26 H 0.3729 0.3681 0.1542 0.067 Uiso 1 1 calc R
C27 C 0.4445(2) 0.3767(2) 0.20258(7) 0.0481(6) Uani 1 1 d .
H27 H 0.5169 0.4361 0.1965 0.058 Uiso 1 1 calc R
C28 C 0.5445(2) 0.37217(19) 0.36743(6) 0.0401(5) Uani 1 1 d .
C29 C 0.6178(3) 0.4468(2) 0.39306(6) 0.0520(7) Uani 1 1 d .
H29 H 0.6874 0.5088 0.3860 0.062 Uiso 1 1 calc R
C30 C 0.5878(3) 0.4295(2) 0.42960(7) 0.0592(8) Uani 1 1 d .
H30 H 0.6382 0.4816 0.4465 0.071 Uiso 1 1 calc R
C31 C 0.4203(2) 0.2712(2) 0.41669(7) 0.0542(7) Uani 1 1 d .
H31 H 0.3513 0.2099 0.4245 0.065 Uiso 1 1 calc R
C32 C 0.4425(2) 0.2819(2) 0.37984(6) 0.0468(6) Uani 1 1 d .
H32 H 0.3896 0.2293 0.3636 0.056 Uiso 1 1 calc R
C33 C 0.9658(2) 0.62285(19) -0.01809(6) 0.0357(5) Uani 1 1 d .
C34 C 0.97302(19) 0.56347(18) -0.05123(6) 0.0336(5) Uani 1 1 d .
C35 C 1.0719(2) 0.6156(2) -0.07216(7) 0.0427(6) Uani 1 1 d .
H35 H 1.1342 0.6840 -0.0645 0.051 Uiso 1 1 calc R
C36 C 1.46147(19) 1.58016(18) 0.10390(6) 0.0372(5) Uani 1 1 d .
H36 H 1.4265 1.6120 0.1176 0.045 Uiso 1 1 calc R
C37 C 1.4115(2) 1.52307(19) 0.07227(6) 0.0414(6) Uani 1 1 d .
H37 H 1.3421 1.5149 0.0647 0.050 Uiso 1 1 calc R
C38 C 1.4644(2) 1.47828(18) 0.05193(6) 0.0402(6) Uani 1 1 d .
C39 C 1.5663(2) 1.4884(2) 0.06242(7) 0.0467(6) Uani 1 1 d .
H39 H 1.6017 1.4584 0.0481 0.056 Uiso 1 1 calc R
C40 C 1.33352(18) 1.30918(17) 0.02197(6) 0.0347(5) Uani 1 1 d .
C41 C 1.31332(19) 1.24668(18) 0.05365(6) 0.0392(6) Uani 1 1 d .
H41 H 1.3530 1.2817 0.0748 0.047 Uiso 1 1 calc R
C42 C 1.23309(18) 1.13130(18) 0.05328(6) 0.0354(5) Uani 1 1 d .
H42 H 1.2198 1.0886 0.0744 0.042 Uiso 1 1 calc R
C43 C 1.17237(17) 1.07834(17) 0.02223(6) 0.0282(5) Uani 1 1 d .
C44 C 1.19287(17) 1.14328(17) -0.00911(6) 0.0313(5) Uani 1 1 d .
H44 H 1.1514 1.1090 -0.0301 0.038 Uiso 1 1 calc R
C45 C 1.27391(18) 1.25796(18) -0.00946(6) 0.0349(5) Uani 1 1 d .
H45 H 1.2883 1.3004 -0.0307 0.042 Uiso 1 1 calc R
C46 C 1.08962(17) 0.95432(17) 0.02234(6) 0.0297(5) Uani 1 1 d .
Co1 Co 0.96116(2) 0.74437(2) 0.031111(7) 0.02847(7) Uani 1 1 d U
N1 N 0.94188(14) 0.64316(14) 0.07587(4) 0.0292(4) Uani 1 1 d .
N2 N 0.4902(2) 0.3418(2) 0.44159(6) 0.0570(6) Uani 1 1 d .
N3 N 0.25015(19) 0.25011(19) 0.18344(7) 0.0571(6) Uani 1 1 d .
N4 N 0.76878(14) -0.05458(14) 0.20740(4) 0.0301(4) Uani 1 1 d .
O1 O 0.82811(13) 0.49712(12) 0.27169(4) 0.0399(4) Uani 1 1 d .
O2 O 1.41482(14) 1.42330(13) 0.01924(4) 0.0488(4) Uani 1 1 d .
O3 O 0.86938(13) 0.60112(13) -0.00625(4) 0.0411(4) Uani 1 1 d U
O4 O 1.05573(14) 0.69693(13) -0.00288(4) 0.0477(4) Uani 1 1 d .
O5 O 1.02540(12) 0.90720(12) -0.00428(4) 0.0353(3) Uani 1 1 d .
O6 O 1.08650(12) 0.89684(11) 0.05032(4) 0.0359(4) Uani 1 1 d .
O1W O 0.03118(19) 0.1359(2) 0.14240(6) 0.1011(9) Uani 1 1 d .
H1WD H 0.0782 0.1523 0.1598 0.121 Uiso 1 1 d R
H1WA H -0.0259 0.0694 0.1457 0.152 Uiso 1 1 d R

loop_
_atom_site_aniso_label
_atom_site_aniso_U_11
_atom_site_aniso_U_22
_atom_site_aniso_U_33
_atom_site_aniso_U_23
_atom_site_aniso_U_13
_atom_site_aniso_U_12
C1 0.0411(13) 0.0252(12) 0.0404(13) -0.0012(10) -0.0019(10) 0.0147(10)
C2 0.0403(13) 0.0266(12) 0.0311(12) -0.0010(9) -0.0014(10) 0.0160(10)
C3 0.0286(11) 0.0265(11) 0.0317(12) 0.0020(9) 0.0039(9) 0.0171(9)
C4 0.0318(12) 0.0220(11) 0.0387(13) 0.0012(9) 0.0021(10) 0.0106(10)
C5 0.0335(12) 0.0267(11) 0.0339(12) -0.0029(9) -0.0031(10) 0.0141(10)
C6 0.0290(11) 0.0268(11) 0.0317(11) 0.0014(9) 0.0036(9) 0.0128(9)
C7 0.0352(12) 0.0249(11) 0.0367(12) 0.0013(9) 0.0066(10) 0.0135(10)
C8 0.0296(11) 0.0309(12) 0.0296(11) -0.0042(9) 0.0034(9) 0.0095(10)
C9 0.0318(12) 0.0320(12) 0.0245(11) 0.0024(9) 0.0031(9) 0.0109(10)
C10 0.0289(11) 0.0267(11) 0.0283(11) 0.0006(8) 0.0019(9) 0.0120(9)
C11 0.0313(11) 0.0271(11) 0.0245(11) 0.0000(9) 0.0054(9) 0.0130(9)
C12 0.0300(11) 0.0293(11) 0.0246(10) 0.0043(8) 0.0060(8) 0.0145(9)
C13 0.0370(13) 0.0346(13) 0.0276(11) 0.0004(9) -0.0049(9) 0.0147(10)
C14 0.0365(13) 0.0374(13) 0.0307(12) 0.0068(10) -0.0016(10) 0.0198(11)
C15 0.0397(13) 0.0345(12) 0.0263(11) -0.0011(9) -0.0035(9) 0.0192(11)
C16 0.0392(12) 0.0338(12) 0.0255(11) 0.0052(9) 0.0005(9) 0.0216(10)
C17 0.0434(14) 0.0256(11) 0.0348(13) -0.0020(9) 0.0076(11) 0.0147(11)
C18 0.0523(15) 0.0308(12) 0.0294(12) 0.0013(9) 0.0075(10) 0.0218(12)
C19 0.0566(16) 0.0301(12) 0.0323(12) 0.0023(10) 0.0110(11) 0.0251(12)
C20 0.0472(14) 0.0286(12) 0.0448(14) 0.0032(10) 0.0148(11) 0.0196(11)
C21 0.0471(14) 0.0289(12) 0.0314(12) 0.0002(9) 0.0066(10) 0.0187(11)
C22 0.0510(15) 0.0312(12) 0.0283(12) -0.0003(9) 0.0096(11) 0.0177(11)
C23 0.0473(15) 0.0314(13) 0.0425(14) -0.0020(10) 0.0072(11) 0.0204(12)
C24 0.0522(16) 0.0374(14) 0.0499(16) 0.0029(12) 0.0087(13) 0.0187(13)
C25 0.0510(17) 0.0344(15) 0.074(2) 0.0007(14) 0.0033(15) 0.0141(13)
C26 0.0641(19) 0.0466(16) 0.0468(16) 0.0032(13) 0.0029(14) 0.0193(15)
C27 0.0510(15) 0.0387(14) 0.0434(15) 0.0029(12) 0.0041(12) 0.0140(12)
C28 0.0585(15) 0.0359(13) 0.0345(13) 0.0075(11) 0.0108(12) 0.0302(12)
C29 0.0748(19) 0.0408(15) 0.0367(14) 0.0064(12) 0.0176(13) 0.0261(14)
C30 0.085(2) 0.0565(18) 0.0380(15) 0.0058(13) 0.0130(14) 0.0366(17)
C31 0.0618(18) 0.0589(18) 0.0463(16) 0.0206(14) 0.0196(14) 0.0334(15)
C32 0.0578(17) 0.0495(15) 0.0391(14) 0.0094(11) 0.0140(12) 0.0312(14)
C33 0.0370(13) 0.0310(12) 0.0447(14) 0.0065(10) 0.0048(11) 0.0213(11)
C34 0.0378(13) 0.0287(12) 0.0407(13) 0.0056(9) 0.0049(10) 0.0214(11)
C35 0.0402(14) 0.0305(13) 0.0578(16) -0.0002(11) 0.0082(11) 0.0181(11)
C36 0.0363(13) 0.0311(12) 0.0441(14) 0.0013(10) 0.0057(10) 0.0169(10)
C37 0.0318(13) 0.0331(13) 0.0530(16) 0.0016(11) -0.0026(11) 0.0114(11)
C38 0.0386(14) 0.0219(11) 0.0430(14) -0.0006(10) 0.0029(11) 0.0022(10)
C39 0.0403(14) 0.0332(13) 0.0606(17) -0.0112(12) 0.0048(12) 0.0139(12)
C40 0.0310(12) 0.0228(11) 0.0409(13) -0.0015(9) 0.0032(10) 0.0063(9)
C41 0.0383(13) 0.0309(12) 0.0374(13) -0.0048(10) -0.0066(10) 0.0091(11)
C42 0.0337(12) 0.0281(12) 0.0397(13) 0.0029(10) 0.0001(10) 0.0119(10)
C43 0.0250(11) 0.0258(10) 0.0346(12) -0.0011(9) 0.0021(9) 0.0134(9)
C44 0.0317(12) 0.0311(12) 0.0283(11) -0.0032(9) 0.0023(9) 0.0137(10)
C45 0.0387(13) 0.0317(12) 0.0295(12) 0.0041(9) 0.0069(10) 0.0140(10)
C46 0.0255(11) 0.0297(11) 0.0347(13) 0.0018(9) 0.0046(9) 0.0144(9)
Co1 0.02711(15) 0.02406(15) 0.03306(15) 0.00216(12) -0.00130(12) 0.01192(13)
N1 0.0296(9) 0.0240(9) 0.0332(10) 0.0024(8) -0.0011(8) 0.0127(8)
N2 0.0766(17) 0.0655(16) 0.0383(12) 0.0155(12) 0.0197(12) 0.0427(14)
N3 0.0562(15) 0.0415(13) 0.0648(16) -0.0028(12) -0.0044(12) 0.0177(12)
N4 0.0304(10) 0.0331(10) 0.0283(10) 0.0056(8) 0.0055(7) 0.0170(8)
O1 0.0428(10) 0.0355(9) 0.0325(9) -0.0070(7) 0.0087(7) 0.0128(8)
O2 0.0529(11) 0.0276(8) 0.0400(9) -0.0002(7) 0.0004(8) 0.0006(8)
O3 0.0387(9) 0.0503(10) 0.0401(9) -0.0086(7) -0.0031(7) 0.0265(8)
O4 0.0399(10) 0.0361(9) 0.0606(12) -0.0075(8) 0.0074(8) 0.0140(8)
O5 0.0326(8) 0.0292(8) 0.0371(9) -0.0020(7) -0.0013(7) 0.0101(7)
O6 0.0328(8) 0.0254(8) 0.0448(9) 0.0040(7) -0.0058(7) 0.0109(7)
O1W 0.0766(16) 0.0953(18) 0.125(2) 0.0601(16) -0.0029(14) 0.0386(14)

loop_
_atom_type_symbol
_atom_type_description
_atom_type_scat_dispersion_real
_atom_type_scat_dispersion_imag
_atom_type_scat_source
C C 0.0033 0.0016 'International Tables Vol C Tables 4.2.6.8 and 6.1.1.4'
H H 0.0000 0.0000 'International Tables Vol C Tables 4.2.6.8 and 6.1.1.4'
N N 0.0061 0.0033 'International Tables Vol C Tables 4.2.6.8 and 6.1.1.4'
O O 0.0106 0.0060 'International Tables Vol C Tables 4.2.6.8 and 6.1.1.4'
Co Co 0.3494 0.9721 'International Tables Vol C Tables 4.2.6.8 and 6.1.1.4'

loop_
_geom_angle_atom_site_label_1
_geom_angle_atom_site_label_2
_geom_angle_atom_site_label_3
_geom_angle
_geom_angle_site_symmetry_1
_geom_angle_site_symmetry_3
N1 C1 C2 123.6(2) . .
N1 C1 H1 118.2 . .
C2 C1 H1 118.2 . .
C1 C2 C3 119.4(2) . .
C1 C2 H2 120.3 . .
C3 C2 H2 120.3 . .
C2 C3 C4 117.33(19) . .
C2 C3 C6 120.45(18) . .
C4 C3 C6 122.21(19) . .
C5 C4 C3 119.6(2) . .
C5 C4 H4 120.2 . .
C3 C4 H4 120.2 . .
N1 C5 C4 123.1(2) . .
N1 C5 H5 118.5 . .
C4 C5 H5 118.5 . .
C7 C6 C11 118.96(19) . .
C7 C6 C3 120.33(18) . .
C11 C6 C3 120.68(18) . .
C8 C7 C6 118.88(19) . .
C8 C7 H7 120.6 . .
C6 C7 H7 120.6 . .
C9 C8 C7 122.6(2) . .
C9 C8 O1 118.67(19) . .
C7 C8 O1 118.65(19) . .
C8 C9 C10 119.6(2) . .
C8 C9 H9 120.2 . .
C10 C9 H9 120.2 . .
C9 C10 C11 118.65(19) . .
C9 C10 C12 121.73(18) . .
C11 C10 C12 119.45(18) . .
C10 C11 C6 121.18(18) . .
C10 C11 H11 119.4 . .
C6 C11 H11 119.4 . .
C16 C12 C13 117.44(19) . .
C16 C12 C10 118.76(18) . .
C13 C12 C10 123.78(19) . .
C14 C13 C12 119.4(2) . .
C14 C13 H13 120.3 . .
C12 C13 H13 120.3 . .
N4 C14 C13 123.26(19) . .
N4 C14 H14 118.4 . .
C13 C14 H14 118.4 . .
N4 C15 C16 123.4(2) . .
N4 C15 H15 118.3 . .
C16 C15 H15 118.3 . .
C12 C16 C15 119.48(19) . .
C12 C16 H16 120.3 . .
C15 C16 H16 120.3 . .
O1 C17 C22 122.55(19) . .
O1 C17 C18 116.7(2) . .
C22 C17 C18 120.7(2) . .
C17 C18 C19 119.6(2) . .
C17 C18 H18 120.2 . .
C19 C18 H18 120.2 . .
C20 C19 C18 119.0(2) . .
C20 C19 C28 121.1(2) . .
C18 C19 C28 119.9(2) . .
C19 C20 C21 121.6(2) . .
C19 C20 H20 119.2 . .
C21 C20 H20 119.2 . .
C22 C21 C20 118.5(2) . .
C22 C21 C23 120.7(2) . .
C20 C21 C23 120.7(2) . .
C17 C22 C21 120.4(2) . .
C17 C22 H22 119.8 . .
C21 C22 H22 119.8 . .
C24 C23 C27 116.3(2) . .
C24 C23 C21 121.9(2) . .
C27 C23 C21 121.7(2) . .
C23 C24 C25 119.8(2) . .
C23 C24 H24 120.1 . .
C25 C24 H24 120.1 . .
N3 C25 C24 124.8(3) . .
N3 C25 H25 117.6 . .
C24 C25 H25 117.6 . .
N3 C26 C27 124.5(3) . .
N3 C26 H26 117.8 . .
C27 C26 H26 117.8 . .
C26 C27 C23 119.5(2) . .
C26 C27 H27 120.3 . .
C23 C27 H27 120.3 . .
C29 C28 C32 117.0(2) . .
C29 C28 C19 121.6(2) . .
C32 C28 C19 121.3(2) . .
C28 C29 C30 119.8(3) . .
C28 C29 H29 120.1 . .
C30 C29 H29 120.1 . .
N2 C30 C29 123.1(3) . .
N2 C30 H30 118.4 . .
C29 C30 H30 118.4 . .
N2 C31 C32 124.5(3) . .
N2 C31 H31 117.7 . .
C32 C31 H31 117.7 . .
C31 C32 C28 119.0(3) . .
C31 C32 H32 120.5 . .
C28 C32 H32 120.5 . .
O4 C33 O3 120.5(2) . .
O4 C33 C34 119.8(2) . .
O3 C33 C34 119.7(2) . .
C36 C34 C35 119.4(2) 6_644 .
C36 C34 C33 121.4(2) 6_644 .
C35 C34 C33 119.1(2) . .
C39 C35 C34 120.3(2) 6_644 .
C39 C35 H35 119.9 6_644 .
C34 C35 H35 119.9 . .
C37 C36 C34 120.2(2) . 5_675
C37 C36 H36 119.9 . .
C34 C36 H36 119.9 5_675 .
C38 C37 C36 119.6(2) . .
C38 C37 H37 120.2 . .
C36 C37 H37 120.2 . .
C37 C38 C39 121.5(2) . .
C37 C38 O2 119.3(2) . .
C39 C38 O2 119.1(2) . .
C38 C39 C35 119.0(2) . 5_675
C38 C39 H39 120.5 . .
C35 C39 H39 120.5 5_675 .
O2 C40 C45 115.98(19) . .
O2 C40 C41 123.2(2) . .
C45 C40 C41 120.82(19) . .
C42 C41 C40 118.9(2) . .
C42 C41 H41 120.6 . .
C40 C41 H41 120.6 . .
C43 C42 C41 121.3(2) . .
C43 C42 H42 119.3 . .
C41 C42 H42 119.3 . .
C42 C43 C44 118.74(19) . .
C42 C43 C46 120.13(19) . .
C44 C43 C46 121.11(19) . .
C45 C44 C43 120.8(2) . .
C45 C44 H44 119.6 . .
C43 C44 H44 119.6 . .
C44 C45 C40 119.4(2) . .
C44 C45 H45 120.3 . .
C40 C45 H45 120.3 . .
O5 C46 O6 121.22(19) . .
O5 C46 C43 120.90(19) . .
O6 C46 C43 117.89(19) . .
O5 C46 Co1 67.18(11) . .
O6 C46 Co1 54.03(10) . .
C43 C46 Co1 171.91(16) . .
O6 Co1 N1 99.11(6) . .
O6 Co1 N4 97.97(6) . 6_554
N1 Co1 N4 98.17(6) . 6_554
O6 Co1 O4 100.99(6) . .
N1 Co1 O4 99.62(7) . .
N4 Co1 O4 151.48(7) 6_554 .
O6 Co1 O3 159.04(6) . .
N1 Co1 O3 95.04(6) . .
N4 Co1 O3 95.23(6) 6_554 .
O4 Co1 O3 61.18(6) . .
O6 Co1 O5 60.44(5) . .
N1 Co1 O5 159.41(6) . .
N4 Co1 O5 83.41(6) 6_554 .
O4 Co1 O5 87.62(6) . .
O3 Co1 O5 105.30(6) . .
O6 Co1 C46 30.62(6) . .
N1 Co1 C46 129.69(7) . .
N4 Co1 C46 90.62(6) 6_554 .
O4 Co1 C46 94.94(6) . .
O3 Co1 C46 133.53(7) . .
O5 Co1 C46 29.82(6) . .
C1 N1 C5 116.90(18) . .
C1 N1 Co1 117.53(14) . .
C5 N1 Co1 125.15(14) . .
C31 N2 C30 116.4(2) . .
C25 N3 C26 115.2(2) . .
C15 N4 C14 116.97(18) . .
C15 N4 Co1 116.88(14) . 5
C14 N4 Co1 125.57(14) . 5
C17 O1 C8 113.29(16) . .
C40 O2 C38 115.72(16) . .
C33 O3 Co1 87.06(13) . .
C33 O4 Co1 90.85(13) . .
C46 O5 Co1 82.99(12) . .
C46 O6 Co1 95.35(12) . .
H1WD O1W H1WA 109.5 . .

loop_
_geom_bond_atom_site_label_1
_geom_bond_atom_site_label_2
_geom_bond_distance
_geom_bond_site_symmetry_2
C1 N1 1.337(3) .
C1 C2 1.370(3) .
C1 H1 0.9300 .
C2 C3 1.380(3) .
C2 H2 0.9300 .
C3 C4 1.389(3) .
C3 C6 1.488(3) .
C4 C5 1.372(3) .
C4 H4 0.9300 .
C5 N1 1.337(2) .
C5 H5 0.9300 .
C6 C7 1.397(3) .
C6 C11 1.398(3) .
C7 C8 1.372(3) .
C7 H7 0.9300 .
C8 C9 1.371(3) .
C8 O1 1.401(2) .
C9 C10 1.390(3) .
C9 H9 0.9300 .
C10 C11 1.396(3) .
C10 C12 1.480(3) .
C11 H11 0.9300 .
C12 C16 1.379(3) .
C12 C13 1.390(3) .
C13 C14 1.374(3) .
C13 H13 0.9300 .
C14 N4 1.343(3) .
C14 H14 0.9300 .
C15 N4 1.329(2) .
C15 C16 1.382(3) .
C15 H15 0.9300 .
C16 H16 0.9300 .
C17 O1 1.383(3) .
C17 C22 1.384(3) .
C17 C18 1.385(3) .
C18 C19 1.395(3) .
C18 H18 0.9300 .
C19 C20 1.384(3) .
C19 C28 1.483(3) .
C20 C21 1.395(3) .
C20 H20 0.9300 .
C21 C22 1.383(3) .
C21 C23 1.488(3) .
C22 H22 0.9300 .
C23 C24 1.384(3) .
C23 C27 1.395(3) .
C24 C25 1.387(4) .
C24 H24 0.9300 .
C25 N3 1.332(3) .
C25 H25 0.9300 .
C26 N3 1.336(3) .
C26 C27 1.392(3) .
C26 H26 0.9300 .
C27 H27 0.9300 .
C28 C29 1.375(3) .
C28 C32 1.384(3) .
C29 C30 1.391(3) .
C29 H29 0.9300 .
C30 N2 1.331(3) .
C30 H30 0.9300 .
C31 N2 1.320(3) .
C31 C32 1.381(3) .
C31 H31 0.9300 .
C32 H32 0.9300 .
C33 O4 1.255(3) .
C33 O3 1.261(2) .
C33 C34 1.490(3) .
C34 C36 1.381(3) 6_644
C34 C35 1.390(3) .
C35 C39 1.378(3) 6_644
C35 H35 0.9300 .
C36 C37 1.373(3) .
C36 C34 1.381(3) 5_675
C36 H36 0.9300 .
C37 C38 1.368(3) .
C37 H37 0.9300 .
C38 C39 1.369(3) .
C38 O2 1.397(2) .
C39 C35 1.378(3) 5_675
C39 H39 0.9300 .
C40 O2 1.378(2) .
C40 C45 1.382(3) .
C40 C41 1.385(3) .
C41 C42 1.384(3) .
C41 H41 0.9300 .
C42 C43 1.380(3) .
C42 H42 0.9300 .
C43 C44 1.391(3) .
C43 C46 1.478(3) .
C44 C45 1.379(3) .
C44 H44 0.9300 .
C45 H45 0.9300 .
C46 O5 1.252(2) .
C46 O6 1.278(2) .
C46 Co1 2.498(2) .
Co1 O6 2.0303(14) .
Co1 N1 2.0728(17) .
Co1 N4 2.0770(17) 6_554
Co1 O4 2.1040(15) .
Co1 O3 2.1851(15) .
Co1 O5 2.3196(14) .
N4 Co1 2.0770(17) 5
O1W H1WD 0.8498 .
O1W H1WA 0.8500 .
